data_4032141
loop_
_publ_author_name
'Feng, Junjun'
'Li, Xin'
'Cheng, Jin-Pei'

_publ_section_title
;
 Enantioselective Organocatalyzed Vinylogous Michael Reactions of
 3-Alkylidene Oxindoles with Enals.
;
_journal_issue 3
_journal_name_full 'The Journal of organic chemistry'
_journal_page_first 1412
_journal_page_last 1419
_journal_paper_doi 10.1021/acs.joc.6b02582
_journal_volume 82
_journal_year 2017
_chemical_formula_sum 'C32.5 H27.9 Br Cl0.4 N5 O5'
_chemical_formula_weight 662.59
_chemical_name_systematic
; 
 ? 
;
_space_group_IT_number 2
_symmetry_cell_setting triclinic
_symmetry_space_group_name_Hall '-P 1'
_symmetry_space_group_name_H-M 'P -1'
_atom_sites_solution_hydrogens geom
_atom_sites_solution_primary direct
_atom_sites_solution_secondary difmap
_audit_creation_method SHELXL-97
_cell_angle_alpha 80.19(3)
_cell_angle_beta 86.76(3)
_cell_angle_gamma 75.499(18)
_cell_formula_units_Z 2
_cell_length_a 7.476(2)
_cell_length_b 11.875(3)
_cell_length_c 18.314(7)
_cell_measurement_reflns_used 3302
_cell_measurement_temperature 113(2)
_cell_measurement_theta_max 27.5
_cell_measurement_theta_min 3.0
_cell_volume 1550.9(8)
_computing_cell_refinement 'CrystalClear-SM Expert 2.1 b42'
_computing_data_collection 'CrystalClear-SM Expert 2.1 b42 (Rigaku, 2015)'
_computing_data_reduction 'CrystalClear-SM Expert 2.1 b42'
_computing_molecular_graphics 'CrystalStructure 4.1'
_computing_publication_material 'CrystalStructure 4.1 (Rigaku, 2014)'
_computing_structure_refinement 'SHELXL-97 (Sheldrick, 1997)'
_computing_structure_solution 'SHELXS-97 (Sheldrick, 1990)'
_diffrn_ambient_temperature 113(2)
_diffrn_detector_area_resol_mean 5.814
_diffrn_measured_fraction_theta_full 0.993
_diffrn_measured_fraction_theta_max 0.993
_diffrn_measurement_device_type 'Rigaku XtaLAB P200'
_diffrn_measurement_method '\w and \f scans'
_diffrn_radiation_monochromator multilayer
_diffrn_radiation_source 'rotating anode'
_diffrn_radiation_type MoK\a
_diffrn_radiation_wavelength 0.71073
_diffrn_reflns_av_R_equivalents 0.0486
_diffrn_reflns_av_sigmaI/netI 0.0462
_diffrn_reflns_limit_h_max 8
_diffrn_reflns_limit_h_min -8
_diffrn_reflns_limit_k_max 14
_diffrn_reflns_limit_k_min -14
_diffrn_reflns_limit_l_max 21
_diffrn_reflns_limit_l_min -21
_diffrn_reflns_number 16997
_diffrn_reflns_theta_full 25.02
_diffrn_reflns_theta_max 25.02
_diffrn_reflns_theta_min 3.02
_diffrn_standards_decay_% 0
_diffrn_standards_interval_count 0
_diffrn_standards_interval_time 0
_diffrn_standards_number 0
_exptl_absorpt_coefficient_mu 1.409
_exptl_absorpt_correction_T_max 0.8492
_exptl_absorpt_correction_T_min 0.7659
_exptl_absorpt_correction_type multi-scan
_exptl_absorpt_process_details 'REQAB (Rigaku, 1998)'
_exptl_crystal_colour Colorless
_exptl_crystal_density_diffrn 1.419
_exptl_crystal_density_method 'not measured'
_exptl_crystal_description Prism
_exptl_crystal_F_000 679
_exptl_crystal_size_max 0.20
_exptl_crystal_size_mid 0.18
_exptl_crystal_size_min 0.12
_refine_diff_density_max 1.470
_refine_diff_density_min -0.936
_refine_diff_density_rms 0.099
_refine_ls_extinction_method none
_refine_ls_goodness_of_fit_ref 1.067
_refine_ls_hydrogen_treatment mixed
_refine_ls_matrix_type full
_refine_ls_number_parameters 466
_refine_ls_number_reflns 5432
_refine_ls_number_restraints 98
_refine_ls_restrained_S_all 1.067
_refine_ls_R_factor_all 0.0825
_refine_ls_R_factor_gt 0.0615
_refine_ls_shift/su_max 0.006
_refine_ls_shift/su_mean 0.000
_refine_ls_structure_factor_coef Fsqd
_refine_ls_weighting_details 'calc w=1/[\s^2^(Fo^2^)+(0.1008P)^2^+2.1519P] where P=(Fo^2^+2Fc^2^)/3'
_refine_ls_weighting_scheme calc
_refine_ls_wR_factor_gt 0.1652
_refine_ls_wR_factor_ref 0.1790
_reflns_number_gt 4117
_reflns_number_total 5432
_reflns_threshold_expression >2sigma(I)
_cod_data_source_file jo6b02582_si_002.cif
_cod_data_source_block shelx
_cod_depositor_comments
;
The following automatic conversions were performed:

'_symmetry_cell_setting' value 'Triclinic' changed to 'triclinic'
according to
/usr/data/users/saulius/crontab/automatic-downloads/rss-feeds/ACS/lib/dictionaries/cif_core.dic
dictionary named 'cif_core.dic' version 2.4.2 from 2011-04-26.

'_exptl_absorpt_correction_type' value 'MULTI-SCAN' changed to
'multi-scan' according to
/usr/data/users/saulius/crontab/automatic-downloads/rss-feeds/ACS/lib/dictionaries/cif_core.dic
dictionary named 'cif_core.dic' version 2.4.2 from 2011-04-26.

Automatic conversion script
Id: cif_fix_values 4268 2015-11-12 08:31:59Z antanas 

 Adding full bibliography for 4032141.cif.
;
_cod_original_cell_volume 1551.0(8)
_cod_original_sg_symbol_H-M P-1
_cod_original_formula_sum 'C32.50 H27.90 Br Cl0.40 N5 O5'
_cod_database_code 4032141

loop_
_symmetry_equiv_pos_as_xyz
'x, y, z'
'-x, -y, -z'

loop_
_atom_site_label
_atom_site_type_symbol
_atom_site_fract_x
_atom_site_fract_y
_atom_site_fract_z
_atom_site_U_iso_or_equiv
_atom_site_adp_type
_atom_site_occupancy
_atom_site_symmetry_multiplicity
_atom_site_calc_flag
_atom_site_refinement_flags
_atom_site_disorder_assembly
_atom_site_disorder_group
Br1 Br 0.912160(13) 0.308295(10) 0.278490(7) 0.05124(4) Uani 1 1 d . A 2
O1 O 0.19708(8) 0.45487(5) 0.06035(3) 0.03102(18) Uani 1 1 d . A 2
O2 O 0.10765(8) 0.43818(6) 0.55647(3) 0.0383(2) Uani 1 1 d . A 2
O3 O 0.21933(9) 0.40348(6) 0.66661(3) 0.0408(2) Uani 1 1 d . A 2
O4 O 0.84569(10) 0.20845(8) 0.71600(4) 0.0605(3) Uani 1 1 d . A 2
O5 O 1.04575(9) 0.18917(7) 0.62646(4) 0.0467(2) Uani 1 1 d . A 2
N1 N 0.08451(9) 0.63201(6) -0.01348(4) 0.0266(2) Uani 1 1 d D A 2
H1 H -0.0210(3) 0.6218(4) -0.0288(3) 0.032 Uiso 1 1 d D B 2
N2 N 0.38296(10) 0.42463(6) 0.36658(4) 0.0255(2) Uani 1 1 d . A 2
N3 N 0.32764(9) 0.41612(6) 0.44039(4) 0.0262(2) Uani 1 1 d D A 2
H3 H 0.2089(3) 0.4494(6) 0.4496(4) 0.031 Uiso 1 1 d D C 2
N4 N 0.23930(10) 0.40285(7) 0.60013(4) 0.0297(2) Uani 1 1 d . A 2
N5 N 0.88794(11) 0.21999(7) 0.65020(4) 0.0386(3) Uani 1 1 d . A 2
C1 C 0.12484(13) 0.74254(8) -0.03174(5) 0.0302(3) Uani 1 1 d . A 2
C2 C 0.03422(14) 0.83843(9) -0.07960(5) 0.0414(3) Uani 1 1 d . A 2
H2 H -0.0744 0.8378 -0.1039 0.050 Uiso 1 1 calc R A 2
C3 C 0.10716(16) 0.93716(10) -0.09148(6) 0.0525(4) Uani 1 1 d . A 2
H3A H 0.0481 1.0053 -0.1247 0.063 Uiso 1 1 calc R A 2
C4 C 0.26433(16) 0.93690(9) -0.05546(6) 0.0535(3) Uani 1 1 d . A 2
H4 H 0.3122 1.0050 -0.0645 0.064 Uiso 1 1 calc R A 2
C5 C 0.35349(14) 0.84012(9) -0.00672(5) 0.0410(3) Uani 1 1 d . A 2
H5 H 0.4621 0.8413 0.0173 0.049 Uiso 1 1 calc R A 2
C6 C 0.28300(12) 0.74099(8) 0.00686(5) 0.0296(3) Uani 1 1 d . A 2
C7 C 0.34257(11) 0.62256(7) 0.05188(4) 0.0249(2) Uani 1 1 d . A 2
C8 C 0.20662(11) 0.55626(7) 0.03444(4) 0.0249(2) Uani 1 1 d . A 2
C9 C 0.48169(11) 0.57698(7) 0.10116(4) 0.0255(2) Uani 1 1 d . A 2
C10 C 0.58337(11) 0.65372(7) 0.12839(4) 0.0249(2) Uani 1 1 d . A 2
C11 C 0.48454(12) 0.75047(8) 0.15965(5) 0.0294(3) Uani 1 1 d . A 2
H11 H 0.3533 0.7690 0.1604 0.035 Uiso 1 1 calc R A 2
C12 C 0.57532(13) 0.81950(8) 0.18945(5) 0.0326(3) Uani 1 1 d . A 2
H12 H 0.5068 0.8845 0.2113 0.039 Uiso 1 1 calc R A 2
C13 C 0.76752(13) 0.79367(8) 0.18740(5) 0.0314(3) Uani 1 1 d . A 2
H13 H 0.8302 0.8416 0.2075 0.038 Uiso 1 1 calc R A 2
C14 C 0.86659(12) 0.69926(8) 0.15649(5) 0.0309(3) Uani 1 1 d . A 2
H14 H 0.9977 0.6827 0.1544 0.037 Uiso 1 1 calc R A 2
C15 C 0.77544(12) 0.62762(8) 0.12815(5) 0.0291(3) Uani 1 1 d . A 2
H15 H 0.8448 0.5605 0.1085 0.035 Uiso 1 1 calc R A 2
C16 C 0.53868(12) 0.44772(7) 0.13454(4) 0.0261(2) Uani 1 1 d . A 2
H16A H 0.6723 0.4174 0.1250 0.031 Uiso 1 1 calc R A 2
H16B H 0.4712 0.4034 0.1096 0.031 Uiso 1 1 calc R A 2
C17 C 0.50013(11) 0.42469(7) 0.21901(4) 0.0238(2) Uani 1 1 d . A 2
H17 H 0.5838 0.4594 0.2442 0.029 Uiso 1 1 calc R A 2
C18 C 0.55012(12) 0.29210(7) 0.24439(4) 0.0267(2) Uani 1 1 d . A 2
C19 C 0.42286(13) 0.22482(8) 0.23934(5) 0.0347(3) Uani 1 1 d . A 2
H19 H 0.3059 0.2633 0.2181 0.042 Uiso 1 1 calc R A 2
C20 C 0.46076(14) 0.10585(8) 0.26379(6) 0.0444(3) Uani 1 1 d . A 2
H20 H 0.3686 0.0643 0.2612 0.053 Uiso 1 1 calc R A 2
C21 C 0.63266(15) 0.04542(8) 0.29232(6) 0.0446(3) Uani 1 1 d . A 2
H21 H 0.6590 -0.0371 0.3094 0.053 Uiso 1 1 calc R A 2
C22 C 0.76537(14) 0.10798(9) 0.29539(6) 0.0428(3) Uani 1 1 d . A 2
H22 H 0.8850 0.0681 0.3135 0.051 Uiso 1 1 calc R A 2
C23 C 0.72246(12) 0.22902(8) 0.27188(5) 0.0334(3) Uani 1 1 d . A 2
C24 C 0.30008(11) 0.48296(7) 0.23856(4) 0.0240(2) Uani 1 1 d . A 2
H24A H 0.2757 0.5684 0.2194 0.029 Uiso 1 1 calc R A 2
H24B H 0.2164 0.4504 0.2129 0.029 Uiso 1 1 calc R A 2
C25 C 0.25445(12) 0.46682(7) 0.31932(4) 0.0254(2) Uani 1 1 d . A 2
H25 H 0.1295 0.4880 0.3357 0.030 Uiso 1 1 calc R A 2
C26 C 0.45904(12) 0.37071(7) 0.49251(5) 0.0257(2) Uani 1 1 d . A 2
C27 C 0.42322(11) 0.36019(7) 0.56991(4) 0.0260(2) Uani 1 1 d . A 2
C28 C 0.56236(12) 0.31130(8) 0.62112(5) 0.0292(3) Uani 1 1 d . A 2
H28 H 0.5348 0.3040 0.6727 0.035 Uiso 1 1 calc R A 2
C29 C 0.73978(12) 0.27371(8) 0.59631(5) 0.0301(3) Uani 1 1 d . A 2
C30 C 0.78447(12) 0.28470(8) 0.52092(5) 0.0329(3) Uani 1 1 d . A 2
H30 H 0.9091 0.2601 0.5049 0.039 Uiso 1 1 calc R A 2
C31 C 0.64723(12) 0.33124(8) 0.47044(5) 0.0296(3) Uani 1 1 d . A 2
H31 H 0.6780 0.3375 0.4191 0.036 Uiso 1 1 calc R A 2
Cl1 Cl 0.1702(3) 0.05061(19) 0.44410(13) 0.15868(18) Uani 0.20 1 d PDU D 1
Cl2 Cl 0.4885(2) 0.0590(3) 0.51047(16) 0.15627(18) Uani 0.20 1 d PDU . 1
C32 C 0.2598(3) 0.1382(2) 0.49687(16) 0.03298(18) Uani 0.20 1 d PDU D 1
C33 C 0.0227(3) 0.0101(2) 0.48536(15) 0.04692(18) Uani 0.25 1 d PDU . 2
C34 C 0.1244(2) 0.0661(2) 0.42105(12) 0.06303(18) Uani 0.25 1 d PDU . 2
C35 C 0.28058(19) 0.11088(17) 0.45075(14) 0.05464(18) Uani 0.25 1 d PDU . 2
C36 C 0.40495(19) 0.0045(2) 0.49783(14) 0.05906(18) Uani 0.25 1 d PDU . 2
C37 C 0.5911(2) 0.0223(2) 0.51314(17) 0.04875(18) Uani 0.25 1 d PDU . 2
C38 C 0.7247(3) -0.0959(2) 0.54425(19) 0.04203(18) Uani 0.25 1 d PDU . 2

loop_
_atom_site_aniso_label
_atom_site_aniso_U_11
_atom_site_aniso_U_22
_atom_site_aniso_U_33
_atom_site_aniso_U_23
_atom_site_aniso_U_13
_atom_site_aniso_U_12
Br1 0.02423(4) 0.05533(5) 0.07714(7) -0.01496(5) -0.00470(5) -0.01156(4)
O1 0.0323(3) 0.0326(3) 0.0331(3) -0.0068(2) -0.0032(3) -0.0154(2)
O2 0.0231(3) 0.0626(4) 0.0231(3) -0.0035(3) -0.0012(3) -0.0013(3)
O3 0.0350(3) 0.0640(4) 0.0173(3) -0.0062(3) 0.0017(3) -0.0013(3)
O4 0.0402(4) 0.1037(6) 0.0272(3) -0.0068(4) -0.0093(3) 0.0010(4)
O5 0.0269(3) 0.0607(4) 0.0459(4) -0.0103(3) -0.0072(3) 0.0041(3)
N1 0.0306(3) 0.0347(3) 0.0207(3) -0.0083(3) -0.0003(3) -0.0168(3)
N2 0.0284(3) 0.0289(3) 0.0201(3) -0.0077(3) 0.0030(3) -0.0068(3)
N3 0.0228(3) 0.0347(3) 0.0195(3) -0.0077(3) 0.0015(3) -0.0024(3)
N4 0.0276(4) 0.0361(4) 0.0217(3) -0.0034(3) -0.0002(3) -0.0020(3)
N5 0.0326(4) 0.0443(4) 0.0373(4) -0.0115(3) -0.0094(3) -0.0010(3)
C1 0.0408(4) 0.0361(4) 0.0196(4) -0.0085(3) 0.0028(4) -0.0183(3)
C2 0.0474(5) 0.0479(5) 0.0334(5) 0.0003(4) -0.0100(4) -0.0224(4)
C3 0.0660(6) 0.0468(5) 0.0467(6) 0.0108(5) -0.0170(5) -0.0260(4)
C4 0.0750(6) 0.0495(5) 0.0462(6) 0.0087(5) -0.0132(5) -0.0420(4)
C5 0.0557(5) 0.0493(5) 0.0271(4) -0.0015(4) -0.0082(4) -0.0313(4)
C6 0.0339(4) 0.0403(4) 0.0208(4) -0.0087(3) 0.0030(3) -0.0187(3)
C7 0.0291(4) 0.0312(4) 0.0190(4) -0.0094(3) 0.0049(3) -0.0136(3)
C8 0.0286(4) 0.0325(4) 0.0179(4) -0.0101(3) 0.0053(3) -0.0127(3)
C9 0.0261(4) 0.0358(4) 0.0196(4) -0.0130(3) 0.0074(3) -0.0128(3)
C10 0.0292(4) 0.0310(4) 0.0190(4) -0.0071(3) 0.0005(3) -0.0137(3)
C11 0.0288(4) 0.0345(4) 0.0278(4) -0.0094(3) -0.0013(3) -0.0097(3)
C12 0.0367(4) 0.0306(4) 0.0354(4) -0.0133(3) -0.0023(4) -0.0118(3)
C13 0.0402(4) 0.0365(4) 0.0236(4) -0.0036(3) -0.0056(4) -0.0204(3)
C14 0.0273(4) 0.0399(4) 0.0285(4) -0.0013(4) -0.0030(3) -0.0162(3)
C15 0.0284(4) 0.0373(4) 0.0247(4) -0.0106(3) 0.0029(3) -0.0107(3)
C16 0.0245(4) 0.0338(4) 0.0237(4) -0.0118(3) 0.0037(3) -0.0102(3)
C17 0.0218(4) 0.0292(4) 0.0227(4) -0.0104(3) 0.0017(3) -0.0072(3)
C18 0.0277(4) 0.0311(4) 0.0224(4) -0.0136(3) 0.0057(3) -0.0044(3)
C19 0.0277(4) 0.0369(4) 0.0414(5) -0.0108(4) -0.0037(4) -0.0078(3)
C20 0.0399(5) 0.0383(4) 0.0621(6) -0.0197(4) 0.0026(5) -0.0159(4)
C21 0.0552(6) 0.0268(4) 0.0518(6) -0.0124(4) -0.0027(5) -0.0058(4)
C22 0.0364(5) 0.0366(5) 0.0515(6) -0.0143(4) -0.0058(5) 0.0043(4)
C23 0.0222(4) 0.0416(4) 0.0391(5) -0.0151(4) 0.0023(4) -0.0074(3)
C24 0.0227(4) 0.0290(4) 0.0212(4) -0.0072(3) 0.0003(3) -0.0063(3)
C25 0.0249(4) 0.0287(4) 0.0241(4) -0.0093(3) 0.0013(3) -0.0066(3)
C26 0.0266(4) 0.0264(4) 0.0246(4) -0.0061(3) -0.0022(3) -0.0054(3)
C27 0.0243(4) 0.0309(4) 0.0225(4) -0.0062(3) 0.0010(3) -0.0051(3)
C28 0.0310(4) 0.0326(4) 0.0230(4) -0.0049(3) -0.0010(4) -0.0056(3)
C29 0.0283(4) 0.0327(4) 0.0279(4) -0.0064(3) -0.0064(4) -0.0023(3)
C30 0.0227(4) 0.0371(4) 0.0356(5) -0.0082(4) 0.0009(4) -0.0001(4)
C31 0.0263(4) 0.0363(4) 0.0241(4) -0.0076(3) 0.0031(4) -0.0025(4)
Cl1 0.1592(3) 0.1583(3) 0.1580(3) -0.0258(2) -0.0024(2) -0.0377(2)
Cl2 0.1569(3) 0.1559(3) 0.1563(3) -0.0253(2) -0.0017(2) -0.0388(2)
C32 0.0330(3) 0.0329(3) 0.0332(3) -0.0053(2) -0.0006(2) -0.0082(2)
C33 0.0471(3) 0.0467(3) 0.0472(3) -0.0082(2) -0.0011(2) -0.0116(2)
C34 0.0632(3) 0.0629(3) 0.0629(3) -0.0106(2) -0.0011(2) -0.0150(2)
C35 0.0546(3) 0.0547(3) 0.0544(3) -0.0093(2) -0.0002(2) -0.0129(2)
C36 0.0589(3) 0.0593(3) 0.0589(3) -0.0095(2) -0.0007(2) -0.0145(2)
C37 0.0488(3) 0.0488(3) 0.0488(3) -0.0081(2) -0.0005(2) -0.0120(2)
C38 0.0419(3) 0.0422(3) 0.0419(3) -0.0075(2) 0.0002(2) -0.0099(2)

loop_
_atom_type_symbol
_atom_type_description
_atom_type_scat_dispersion_real
_atom_type_scat_dispersion_imag
_atom_type_scat_source
C C 0.0033 0.0016 'International Tables Vol C Tables 4.2.6.8 and 6.1.1.4'
H H 0.0000 0.0000 'International Tables Vol C Tables 4.2.6.8 and 6.1.1.4'
N N 0.0061 0.0033 'International Tables Vol C Tables 4.2.6.8 and 6.1.1.4'
O O 0.0106 0.0060 'International Tables Vol C Tables 4.2.6.8 and 6.1.1.4'
Br Br -0.2901 2.4595 'International Tables Vol C Tables 4.2.6.8 and 6.1.1.4'
Cl Cl 0.1484 0.1585 'International Tables Vol C Tables 4.2.6.8 and 6.1.1.4'

loop_
_geom_angle_atom_site_label_1
_geom_angle_atom_site_label_2
_geom_angle_atom_site_label_3
_geom_angle
_geom_angle_site_symmetry_1
_geom_angle_site_symmetry_3
C8 N1 C1 112.42(8) . .
C8 N1 H1 127.5(3) . .
C1 N1 H1 119.5(3) . .
C25 N2 N3 115.95(7) . .
C26 N3 N2 118.04(7) . .
C26 N3 H3 125.0(4) . .
N2 N3 H3 116.5(4) . .
O3 N4 O2 122.49(7) . .
O3 N4 C27 119.31(7) . .
O2 N4 C27 118.20(7) . .
O4 N5 O5 123.97(8) . .
O4 N5 C29 117.98(8) . .
O5 N5 C29 118.05(8) . .
C2 C1 N1 128.22(10) . .
C2 C1 C6 123.05(10) . .
N1 C1 C6 108.71(7) . .
C1 C2 C3 117.46(10) . .
C1 C2 H2 121.3 . .
C3 C2 H2 121.3 . .
C4 C3 C2 120.55(10) . .
C4 C3 H3A 119.7 . .
C2 C3 H3A 119.7 . .
C5 C4 C3 121.48(11) . .
C5 C4 H4 119.3 . .
C3 C4 H4 119.3 . .
C4 C5 C6 119.29(10) . .
C4 C5 H5 120.4 . .
C6 C5 H5 120.4 . .
C5 C6 C1 118.12(8) . .
C5 C6 C7 134.48(9) . .
C1 C6 C7 107.28(9) . .
C9 C7 C6 131.07(9) . .
C9 C7 C8 124.06(8) . .
C6 C7 C8 104.84(7) . .
O1 C8 N1 124.47(9) . .
O1 C8 C7 128.70(7) . .
N1 C8 C7 106.73(7) . .
C7 C9 C10 121.18(8) . .
C7 C9 C16 123.42(9) . .
C10 C9 C16 115.35(7) . .
C15 C10 C11 118.77(9) . .
C15 C10 C9 121.84(8) . .
C11 C10 C9 119.25(8) . .
C12 C11 C10 120.70(9) . .
C12 C11 H11 119.7 . .
C10 C11 H11 119.7 . .
C11 C12 C13 119.84(9) . .
C11 C12 H12 120.1 . .
C13 C12 H12 120.1 . .
C14 C13 C12 120.15(10) . .
C14 C13 H13 119.9 . .
C12 C13 H13 119.9 . .
C13 C14 C15 120.12(9) . .
C13 C14 H14 119.9 . .
C15 C14 H14 119.9 . .
C10 C15 C14 120.39(8) . .
C10 C15 H15 119.8 . .
C14 C15 H15 119.8 . .
C9 C16 C17 113.07(7) . .
C9 C16 H16A 109.0 . .
C17 C16 H16A 109.0 . .
C9 C16 H16B 109.0 . .
C17 C16 H16B 109.0 . .
H16A C16 H16B 107.8 . .
C18 C17 C24 112.74(7) . .
C18 C17 C16 107.78(7) . .
C24 C17 C16 111.70(7) . .
C18 C17 H17 108.2 . .
C24 C17 H17 108.2 . .
C16 C17 H17 108.2 . .
C23 C18 C19 115.62(8) . .
C23 C18 C17 123.49(9) . .
C19 C18 C17 120.87(7) . .
C20 C19 C18 122.54(9) . .
C20 C19 H19 118.7 . .
C18 C19 H19 118.7 . .
C19 C20 C21 120.58(11) . .
C19 C20 H20 119.7 . .
C21 C20 H20 119.7 . .
C20 C21 C22 118.68(9) . .
C20 C21 H21 120.7 . .
C22 C21 H21 120.7 . .
C23 C22 C21 119.74(9) . .
C23 C22 H22 120.1 . .
C21 C22 H22 120.1 . .
C22 C23 C18 122.75(10) . .
C22 C23 Br1 117.05(7) . .
C18 C23 Br1 120.20(7) . .
C25 C24 C17 114.59(7) . .
C25 C24 H24A 108.6 . .
C17 C24 H24A 108.6 . .
C25 C24 H24B 108.6 . .
C17 C24 H24B 108.6 . .
H24A C24 H24B 107.6 . .
N2 C25 C24 120.13(8) . .
N2 C25 H25 119.9 . .
C24 C25 H25 119.9 . .
N3 C26 C27 124.12(8) . .
N3 C26 C31 119.77(8) . .
C27 C26 C31 116.10(8) . .
C28 C27 C26 121.91(8) . .
C28 C27 N4 116.14(8) . .
C26 C27 N4 121.94(8) . .
C29 C28 C27 119.09(8) . .
C29 C28 H28 120.5 . .
C27 C28 H28 120.5 . .
C28 C29 C30 121.67(8) . .
C28 C29 N5 119.49(8) . .
C30 C29 N5 118.84(8) . .
C31 C30 C29 119.29(9) . .
C31 C30 H30 120.4 . .
C29 C30 H30 120.4 . .
C30 C31 C26 121.91(8) . .
C30 C31 H31 119.0 . .
C26 C31 H31 119.0 . .
Cl2 Cl2 C32 109.1(2) 2_656 .
Cl2 C32 Cl1 102.70(17) . .
C33 C33 C34 175.0(6) 2_556 .
C38 C34 C33 104.4(2) 2_656 .
C38 C34 C35 6.71(13) 2_656 .
C33 C34 C35 109.77(19) . .
C38 C35 C36 49.7(8) 2_656 .
C38 C35 C34 60.6(10) 2_656 .
C36 C35 C34 106.71(18) . .
C38 C35 C37 44.7(7) 2_656 2_656
C36 C35 C37 13.25(15) . 2_656
C34 C35 C37 96.39(16) . 2_656
C37 C36 C36 97.3(4) 2_656 2_656
C37 C36 C38 102.3(5) 2_656 2_656
C36 C36 C38 126.6(3) 2_656 2_656
C37 C36 C37 112.5(3) 2_656 .
C36 C36 C37 15.21(17) 2_656 .
C38 C36 C37 120.0(2) 2_656 .
C37 C36 C35 105.2(5) 2_656 .
C36 C36 C35 120.6(3) 2_656 .
C38 C36 C35 6.13(13) 2_656 .
C37 C36 C35 113.9(2) . .
C36 C37 C36 67.5(3) 2_656 .
C36 C37 C38 63.1(4) 2_656 .
C36 C37 C38 110.9(2) . .
C36 C37 C35 61.5(4) 2_656 2_656
C36 C37 C35 106.15(18) . 2_656
C38 C37 C35 5.16(11) . 2_656
C36 C37 C37 55.0(3) 2_656 2_656
C36 C37 C37 12.51(12) . 2_656
C38 C37 C37 102.2(2) . 2_656
C35 C37 C37 97.8(2) 2_656 2_656
C35 C38 C36 124.1(9) 2_656 2_656
C35 C38 C34 112.7(11) 2_656 2_656
C36 C38 C34 118.6(2) 2_656 2_656
C35 C38 C37 130.1(8) 2_656 .
C36 C38 C37 14.61(17) 2_656 .
C34 C38 C37 106.3(2) 2_656 .

loop_
_geom_bond_atom_site_label_1
_geom_bond_atom_site_label_2
_geom_bond_distance
_geom_bond_site_symmetry_2
Br1 C23 1.9077(11) .
O1 C8 1.2347(11) .
O2 N4 1.2459(10) .
O3 N4 1.2193(10) .
O4 N5 1.2220(11) .
O5 N5 1.2227(11) .
N1 C8 1.3503(11) .
N1 C1 1.4011(12) .
N1 H1 0.894(4) .
N2 C25 1.2761(11) .
N2 N3 1.3856(11) .
N3 C26 1.3537(12) .
N3 H3 0.896(3) .
N4 C27 1.4540(12) .
N5 C29 1.4708(13) .
C1 C2 1.3655(13) .
C1 C6 1.4062(14) .
C2 C3 1.3926(17) .
C2 H2 0.9500 .
C3 C4 1.3788(18) .
C3 H3A 0.9500 .
C4 C5 1.3771(14) .
C4 H4 0.9500 .
C5 C6 1.3861(15) .
C5 H5 0.9500 .
C6 C7 1.4795(12) .
C7 C9 1.3592(12) .
C7 C8 1.5093(14) .
C9 C10 1.4838(14) .
C9 C16 1.5145(12) .
C10 C15 1.3911(13) .
C10 C11 1.3945(13) .
C11 C12 1.3796(15) .
C11 H11 0.9500 .
C12 C13 1.3919(14) .
C12 H12 0.9500 .
C13 C14 1.3708(13) .
C13 H13 0.9500 .
C14 C15 1.3922(15) .
C14 H14 0.9500 .
C15 H15 0.9500 .
C16 C17 1.5478(13) .
C16 H16A 0.9900 .
C16 H16B 0.9900 .
C17 C18 1.5201(12) .
C17 C24 1.5328(12) .
C17 H17 1.0000 .
C18 C23 1.3915(12) .
C18 C19 1.4028(15) .
C19 C20 1.3694(14) .
C19 H19 0.9500 .
C20 C21 1.3878(15) .
C20 H20 0.9500 .
C21 C22 1.3889(17) .
C21 H21 0.9500 .
C22 C23 1.3886(14) .
C22 H22 0.9500 .
C24 C25 1.4899(12) .
C24 H24A 0.9900 .
C24 H24B 0.9900 .
C25 H25 0.9500 .
C26 C27 1.4177(13) .
C26 C31 1.4257(13) .
C27 C28 1.3861(13) .
C28 C29 1.3673(13) .
C28 H28 0.9500 .
C29 C30 1.3941(14) .
C30 C31 1.3645(13) .
C30 H30 0.9500 .
C31 H31 0.9500 .
Cl1 C32 1.797(4) .
Cl2 Cl2 1.482(6) 2_656
Cl2 C32 1.741(3) .
C33 C33 0.661(5) 2_556
C33 C34 1.514(3) .
C34 C38 1.470(4) 2_656
C34 C35 1.557(3) .
C35 C38 0.197(3) 2_656
C35 C36 1.528(3) .
C35 C37 1.677(3) 2_656
C36 C37 0.398(4) 2_656
C36 C36 1.404(3) 2_656
C36 C38 1.409(3) 2_656
C36 C37 1.507(3) .
C37 C36 0.399(4) 2_656
C37 C38 1.543(3) .
C37 C35 1.677(3) 2_656
C37 C37 1.700(5) 2_656
C38 C35 0.197(3) 2_656
C38 C36 1.409(3) 2_656
C38 C34 1.470(4) 2_656

loop_
_geom_hbond_atom_site_label_D
_geom_hbond_atom_site_label_H
_geom_hbond_atom_site_label_A
_geom_hbond_distance_DH
_geom_hbond_distance_HA
_geom_hbond_distance_DA
_geom_hbond_angle_DHA
_geom_hbond_site_symmetry_A
N1 H1 O1 0.894(4) 1.940(4) 2.7977(13) 160.2(4) 2_565
N3 H3 O2 0.896(3) 2.053(7) 2.6213(13) 120.3(5) .
N3 H3 O2 0.896(3) 2.407(3) 3.2834(13) 166.0(6) 2_566

loop_
_geom_torsion_atom_site_label_1
_geom_torsion_atom_site_label_2
_geom_torsion_atom_site_label_3
_geom_torsion_atom_site_label_4
_geom_torsion
_geom_torsion_site_symmetry_1
_geom_torsion_site_symmetry_4
C25 N2 N3 C26 179.32(8) . .
C8 N1 C1 C2 178.18(9) . .
C8 N1 C1 C6 -0.51(10) . .
N1 C1 C2 C3 -176.68(9) . .
C6 C1 C2 C3 1.83(14) . .
C1 C2 C3 C4 -0.41(16) . .
C2 C3 C4 C5 -0.26(17) . .
C3 C4 C5 C6 -0.45(16) . .
C4 C5 C6 C1 1.76(14) . .
C4 C5 C6 C7 177.22(10) . .
C2 C1 C6 C5 -2.53(13) . .
N1 C1 C6 C5 176.24(8) . .
C2 C1 C6 C7 -179.14(8) . .
N1 C1 C6 C7 -0.37(9) . .
C5 C6 C7 C9 7.37(16) . .
C1 C6 C7 C9 -176.83(9) . .
C5 C6 C7 C8 -174.81(10) . .
C1 C6 C7 C8 1.00(9) . .
C1 N1 C8 O1 177.79(8) . .
C1 N1 C8 C7 1.14(9) . .
C9 C7 C8 O1 0.26(14) . .
C6 C7 C8 O1 -177.76(8) . .
C9 C7 C8 N1 176.73(8) . .
C6 C7 C8 N1 -1.29(8) . .
C6 C7 C9 C10 11.39(13) . .
C8 C7 C9 C10 -166.07(7) . .
C6 C7 C9 C16 -171.33(8) . .
C8 C7 C9 C16 11.21(12) . .
C7 C9 C10 C15 -130.44(9) . .
C16 C9 C10 C15 52.07(11) . .
C7 C9 C10 C11 53.88(11) . .
C16 C9 C10 C11 -123.61(8) . .
C15 C10 C11 C12 0.34(12) . .
C9 C10 C11 C12 176.16(7) . .
C10 C11 C12 C13 0.98(12) . .
C11 C12 C13 C14 -0.60(13) . .
C12 C13 C14 C15 -1.10(12) . .
C11 C10 C15 C14 -2.05(12) . .
C9 C10 C15 C14 -177.75(7) . .
C13 C14 C15 C10 2.45(12) . .
C7 C9 C16 C17 -113.72(9) . .
C10 C9 C16 C17 63.70(10) . .
C9 C16 C17 C18 175.96(7) . .
C9 C16 C17 C24 51.59(10) . .
C24 C17 C18 C23 -142.95(9) . .
C16 C17 C18 C23 93.31(10) . .
C24 C17 C18 C19 38.77(11) . .
C16 C17 C18 C19 -84.96(10) . .
C23 C18 C19 C20 3.72(14) . .
C17 C18 C19 C20 -177.88(9) . .
C18 C19 C20 C21 -2.66(16) . .
C19 C20 C21 C22 -0.15(16) . .
C20 C21 C22 C23 1.64(16) . .
C21 C22 C23 C18 -0.42(15) . .
C21 C22 C23 Br1 179.65(8) . .
C19 C18 C23 C22 -2.17(13) . .
C17 C18 C23 C22 179.47(9) . .
C19 C18 C23 Br1 177.76(7) . .
C17 C18 C23 Br1 -0.60(12) . .
C18 C17 C24 C25 59.88(11) . .
C16 C17 C24 C25 -178.58(8) . .
N3 N2 C25 C24 178.17(8) . .
C17 C24 C25 N2 10.90(13) . .
N2 N3 C26 C27 177.97(8) . .
N2 N3 C26 C31 -1.27(13) . .
N3 C26 C27 C28 178.97(9) . .
C31 C26 C27 C28 -1.77(14) . .
N3 C26 C27 N4 -2.66(14) . .
C31 C26 C27 N4 176.60(8) . .
O3 N4 C27 C28 6.42(13) . .
O2 N4 C27 C28 -173.99(9) . .
O3 N4 C27 C26 -172.04(9) . .
O2 N4 C27 C26 7.56(13) . .
C26 C27 C28 C29 0.99(15) . .
N4 C27 C28 C29 -177.46(9) . .
C27 C28 C29 C30 0.83(15) . .
C27 C28 C29 N5 -179.03(9) . .
O4 N5 C29 C28 1.59(15) . .
O5 N5 C29 C28 -178.68(9) . .
O4 N5 C29 C30 -178.28(10) . .
O5 N5 C29 C30 1.45(14) . .
C28 C29 C30 C31 -1.78(15) . .
N5 C29 C30 C31 178.09(9) . .
C29 C30 C31 C26 0.91(15) . .
N3 C26 C31 C30 -179.91(9) . .
C27 C26 C31 C30 0.80(14) . .
Cl2 Cl2 C32 Cl1 -12.3(3) 2_656 .
C33 C33 C34 C38 57(5) 2_556 2_656
C33 C33 C34 C35 53(5) 2_556 .
C33 C34 C35 C38 37.7(12) . 2_656
C38 C34 C35 C36 19.4(11) 2_656 .
C33 C34 C35 C36 57.1(2) . .
C38 C34 C35 C37 27.9(11) 2_656 2_656
C33 C34 C35 C37 65.6(2) . 2_656
C38 C35 C36 C37 62.1(16) 2_656 2_656
C34 C35 C36 C37 39.9(5) . 2_656
C38 C35 C36 C36 170.4(16) 2_656 2_656
C34 C35 C36 C36 148.1(3) . 2_656
C37 C35 C36 C36 108.2(6) 2_656 2_656
C34 C35 C36 C38 -22.3(15) . 2_656
C37 C35 C36 C38 -62.1(16) 2_656 2_656
C38 C35 C36 C37 -174.3(16) 2_656 .
C34 C35 C36 C37 163.4(2) . .
C37 C35 C36 C37 123.6(5) 2_656 .
C37 C36 C37 C36 0.003(1) 2_656 2_656
C38 C36 C37 C36 -120.3(6) 2_656 2_656
C35 C36 C37 C36 -119.6(6) . 2_656
C37 C36 C37 C38 -47.0(5) 2_656 .
C36 C36 C37 C38 -47.0(5) 2_656 .
C38 C36 C37 C38 -167.25(18) 2_656 .
C35 C36 C37 C38 -166.5(2) . .
C37 C36 C37 C35 -49.0(5) 2_656 2_656
C36 C36 C37 C35 -49.0(5) 2_656 2_656
C38 C36 C37 C35 -169.2(2) 2_656 2_656
C35 C36 C37 C35 -168.53(15) . 2_656
C36 C36 C37 C37 -0.003(2) 2_656 2_656
C38 C36 C37 C37 -120.3(6) 2_656 2_656
C35 C36 C37 C37 -119.6(6) . 2_656
C36 C37 C38 C35 -71.0(18) 2_656 2_656
C36 C37 C38 C35 -21.7(18) . 2_656
C37 C37 C38 C35 -31.1(18) 2_656 2_656
C36 C37 C38 C36 49.3(5) . 2_656
C35 C37 C38 C36 71.0(18) 2_656 2_656
C37 C37 C38 C36 39.9(4) 2_656 2_656
C36 C37 C38 C34 148.5(5) 2_656 2_656
C36 C37 C38 C34 -162.3(2) . 2_656
C35 C37 C38 C34 -140.6(19) 2_656 2_656
C37 C37 C38 C34 -171.6(2) 2_656 2_656
